data_7011474
loop_
_publ_author_name
'Hirano, Toshiyuki'
'Kuroda, Mai'
'Takeda, Naoko'
'Hayashi, Mitsunori'
'Mukaida, Masao'
'Oi, Takao'
'Nagao, Hirotaka'

_publ_section_title
;
 Cis--trans isomerization of {RuNO}6-type nitrosylruthenium complexes
 containing 2-pyridinecarboxylate and structural characterization of a
 &#x00B5;-H3O2 bridged dinuclear nitrosylruthenium complex
;
_journal_issue 10
_journal_name_full 'Journal of the Chemical Society, Dalton Transactions'
_journal_page_first 2158
_journal_paper_doi 10.1039/b200417h
_journal_year 2002
_chemical_formula_sum 'C24 H23 F6 N6 O14 P Ru2'
_chemical_formula_weight 966.58
_space_group_IT_number 14
_symmetry_cell_setting monoclinic
_symmetry_space_group_name_Hall '-P 2yn'
_symmetry_space_group_name_H-M 'P 1 21/n 1'
_cell_angle_alpha 90
_cell_angle_beta 99.750(1)
_cell_angle_gamma 90
_cell_formula_units_Z 4
_cell_length_a 11.7164(2)
_cell_length_b 13.5928(2)
_cell_length_c 21.0368(4)
_cell_measurement_reflns_used 12786
_cell_measurement_theta_max 27.4
_cell_measurement_theta_min 1.8
_cell_volume 3301.90(10)
_diffrn_ambient_temperature 123.2
_diffrn_measurement_device_type 'Rigaku RAXIS-RAPID Imaging Plate'
_diffrn_measurement_method \w
_diffrn_radiation_monochromator graphite
_diffrn_radiation_type 'Mo K\a'
_diffrn_radiation_wavelength 0.7107
_diffrn_reflns_av_R_equivalents 0.042
_diffrn_reflns_limit_h_max 15
_diffrn_reflns_limit_h_min 0
_diffrn_reflns_limit_k_max 17
_diffrn_reflns_limit_k_min 0
_diffrn_reflns_limit_l_max 26
_diffrn_reflns_limit_l_min -27
_diffrn_reflns_number 28439
_diffrn_reflns_theta_max 27.49
_exptl_absorpt_coefficient_mu 1.074
_exptl_absorpt_correction_T_max 0.936
_exptl_absorpt_correction_T_min 0.820
_exptl_absorpt_correction_type integration
_exptl_crystal_colour yellow
_exptl_crystal_density_diffrn 1.944
_exptl_crystal_description chip
_exptl_crystal_size_max 0.250
_exptl_crystal_size_mid 0.100
_exptl_crystal_size_min 0.100
_refine_diff_density_max 0.58
_refine_diff_density_min -0.96
_refine_ls_goodness_of_fit_ref 1.044
_refine_ls_hydrogen_treatment noref
_refine_ls_number_parameters 478
_refine_ls_number_reflns 5535
_refine_ls_R_factor_gt 0.0289
_refine_ls_shift/su_max 0.0007
_refine_ls_structure_factor_coef F
_refine_ls_weighting_details 'w = 1/[\s^2^(Fo) + 0.00063|Fo|^2^]'
_refine_ls_weighting_scheme calc
_refine_ls_wR_factor_ref 0.0364
_reflns_number_total 7559
_cod_data_source_file b200417h.txt
_cod_data_source_block '[{Ru(NO)(pyca)2}2(H3O2)]PF6_2H2O'
_cod_original_cell_volume 3301.88(9)
_cod_original_formula_sum 'C24 H23 F6 N6 O14 P Ru2 '
_cod_database_code 7011474

loop_
_symmetry_equiv_pos_as_xyz
x,y,z
1/2-x,1/2+y,1/2-z
-x,-y,-z
1/2+x,1/2-y,1/2+z

loop_
_atom_site_label
_atom_site_type_symbol
_atom_site_fract_x
_atom_site_fract_y
_atom_site_fract_z
_atom_site_U_iso_or_equiv
_atom_site_adp_type
_atom_site_occupancy
_atom_site_calc_flag
_atom_site_refinement_flags
_atom_site_disorder_assembly
_atom_site_disorder_group
Ru(1) Ru 0.68883(2) -0.11694(2) 0.38917(1) 0.01284(6) Uani 1.00 d . . .
Ru(2) Ru 0.81256(2) 0.08701(2) 0.61922(1) 0.01314(6) Uani 1.00 d . . .
P P 1.01566(7) -0.01447(7) 0.84452(4) 0.0202(2) Uani 1.00 d . . .
F(1) F 1.1454(2) -0.0539(3) 0.8566(1) 0.0642(9) Uani 1.00 d . . .
F(2) F 1.0108(2) -0.0242(2) 0.76812(9) 0.0295(6) Uani 1.00 d . . .
F(3) F 0.8878(2) 0.0250(3) 0.8326(2) 0.092(1) Uani 1.00 d . . .
F(4) F 1.0229(2) -0.0046(2) 0.9210(1) 0.0363(6) Uani 1.00 d . . .
F(5) F 1.0649(3) 0.0934(2) 0.8429(1) 0.0703(10) Uani 1.00 d . . .
F(6) F 0.9703(3) -0.1233(2) 0.8465(1) 0.077(1) Uani 1.00 d . . .
O(1) O 0.5403(2) -0.2073(2) 0.2814(1) 0.0323(7) Uani 1.00 d . . .
O(2) O 0.7915(2) -0.0488(2) 0.4612(1) 0.0161(5) Uani 1.00 d . . .
O(3) O 0.5594(2) -0.0449(2) 0.4223(1) 0.0156(5) Uani 1.00 d . . .
O(4) O 0.4634(2) 0.0972(2) 0.4167(1) 0.0207(6) Uani 1.00 d . . .
O(5) O 0.8322(2) -0.1837(2) 0.3662(1) 0.0196(6) Uani 1.00 d . . .
O(6) O 0.9509(2) -0.3109(2) 0.3903(1) 0.0310(7) Uani 1.00 d . . .
O(7) O 0.9696(2) 0.1831(2) 0.7216(1) 0.0274(6) Uani 1.00 d . . .
O(8) O 0.7049(2) 0.0287(2) 0.5454(1) 0.0160(5) Uani 1.00 d . . .
O(9) O 0.6793(2) 0.0922(2) 0.6704(1) 0.0189(6) Uani 1.00 d . . .
O(10) O 0.5890(2) 0.0053(2) 0.7364(1) 0.0305(7) Uani 1.00 d . . .
O(11) O 0.9345(2) 0.0736(2) 0.5616(1) 0.0153(5) Uani 1.00 d . . .
O(12) O 1.0120(2) 0.1509(2) 0.4861(1) 0.0191(6) Uani 1.00 d . . .
O(13) O 0.5446(3) -0.0071(3) 0.8631(2) 0.056(1) Uani 1.00 d . . .
O(14) O 0.3444(4) 0.0995(4) 0.8287(2) 0.087(2) Uani 1.00 d . . .
N(1) N 0.5979(2) -0.1715(2) 0.3249(1) 0.0176(6) Uani 1.00 d . . .
N(2) N 0.6949(2) 0.0154(2) 0.3418(1) 0.0168(6) Uani 1.00 d . . .
N(3) N 0.6991(2) -0.2369(2) 0.4496(1) 0.0171(6) Uani 1.00 d . . .
N(4) N 0.9087(2) 0.1427(2) 0.6811(1) 0.0162(6) Uani 1.00 d . . .
N(5) N 0.8236(2) -0.0525(2) 0.6575(1) 0.0170(6) Uani 1.00 d . . .
N(6) N 0.7811(2) 0.2146(2) 0.5663(1) 0.0160(6) Uani 1.00 d . . .
C(1) C 0.6209(2) 0.0827(3) 0.3587(1) 0.0174(7) Uani 1.00 d . . .
C(2) C 0.6192(3) 0.1779(3) 0.3360(2) 0.0243(9) Uani 1.00 d . . .
C(3) C 0.6953(3) 0.2040(3) 0.2949(2) 0.0297(10) Uani 1.00 d . . .
C(4) C 0.7700(3) 0.1339(3) 0.2777(2) 0.0302(10) Uani 1.00 d . . .
C(5) C 0.7686(3) 0.0394(3) 0.3022(2) 0.0245(9) Uani 1.00 d . . .
C(6) C 0.5418(2) 0.0452(2) 0.4027(1) 0.0154(7) Uani 1.00 d . . .
C(7) C 0.7936(3) -0.2935(3) 0.4480(2) 0.0219(8) Uani 1.00 d . . .
C(8) C 0.8228(3) -0.3692(3) 0.4917(2) 0.0285(9) Uani 1.00 d . . .
C(9) C 0.7523(3) -0.3866(3) 0.5373(2) 0.0323(10) Uani 1.00 d . . .
C(10) C 0.6556(3) -0.3287(3) 0.5380(2) 0.0282(9) Uani 1.00 d . . .
C(11) C 0.6308(3) -0.2530(3) 0.4932(2) 0.0218(8) Uani 1.00 d . . .
C(12) C 0.8658(3) -0.2633(3) 0.3980(2) 0.0222(8) Uani 1.00 d . . .
C(13) C 0.7429(3) -0.0718(3) 0.6941(2) 0.0204(8) Uani 1.00 d . . .
C(14) C 0.7306(3) -0.1652(3) 0.7185(2) 0.0290(9) Uani 1.00 d . . .
C(15) C 0.8019(3) -0.2394(3) 0.7035(2) 0.0329(10) Uani 1.00 d . . .
C(16) C 0.8835(3) -0.2189(3) 0.6646(2) 0.0267(9) Uani 1.00 d . . .
C(17) C 0.8941(3) -0.1241(3) 0.6425(2) 0.0205(8) Uani 1.00 d . . .
C(18) C 0.6640(3) 0.0132(3) 0.7026(2) 0.0208(8) Uani 1.00 d . . .
C(19) C 0.8459(2) 0.2217(2) 0.5193(1) 0.0169(7) Uani 1.00 d . . .
C(20) C 0.8286(3) 0.2964(3) 0.4738(2) 0.0219(8) Uani 1.00 d . . .
C(21) C 0.7429(3) 0.3654(3) 0.4775(2) 0.0234(8) Uani 1.00 d . . .
C(22) C 0.6765(3) 0.3570(3) 0.5263(2) 0.0245(9) Uani 1.00 d . . .
C(23) C 0.6977(3) 0.2812(3) 0.5701(2) 0.0209(8) Uani 1.00 d . . .
C(24) C 0.9376(2) 0.1443(2) 0.5208(1) 0.0151(7) Uani 1.00 d . . .
H(1) H 0.7554 -0.0323 0.4930 0.0211 Uiso 1.00 calc . . .
H(2) H 0.8561 -0.0806 0.4738 0.0211 Uiso 1.00 calc . . .
H(3) H 0.5591 0.2254 0.3492 0.0211 Uiso 1.00 calc . . .
H(4) H 0.6881 0.2758 0.2725 0.0211 Uiso 1.00 calc . . .
H(5) H 0.8276 0.1456 0.2462 0.0211 Uiso 1.00 calc . . .
H(6) H 0.8283 -0.0129 0.2939 0.0211 Uiso 1.00 calc . . .
H(7) H 0.8962 -0.4013 0.4860 0.0211 Uiso 1.00 calc . . .
H(8) H 0.7750 -0.4417 0.5663 0.0211 Uiso 1.00 calc . . .
H(9) H 0.6060 -0.3358 0.5721 0.0211 Uiso 1.00 calc . . .
H(10) H 0.5543 -0.2159 0.4936 0.0211 Uiso 1.00 calc . . .
H(11) H 0.6355 -0.0116 0.5533 0.0211 Uiso 1.00 calc . . .
H(12) H 0.6687 -0.1718 0.7474 0.0211 Uiso 1.00 calc . . .
H(13) H 0.8023 -0.3046 0.7195 0.0211 Uiso 1.00 calc . . .
H(14) H 0.9353 -0.2671 0.6526 0.0211 Uiso 1.00 calc . . .
H(15) H 0.9415 -0.1066 0.6131 0.0211 Uiso 1.00 calc . . .
H(16) H 0.8730 0.2925 0.4368 0.0211 Uiso 1.00 calc . . .
H(17) H 0.7166 0.4162 0.4442 0.0211 Uiso 1.00 calc . . .
H(18) H 0.6122 0.4041 0.5312 0.0211 Uiso 1.00 calc . . .
H(19) H 0.6547 0.2651 0.6073 0.0211 Uiso 1.00 calc . . .
H(20) H 0.4716 0.0431 0.8550 0.0211 Uiso 1.00 calc . . .
H(21) H 0.5097 -0.0732 0.8737 0.0211 Uiso 1.00 calc . . .

loop_
_atom_site_aniso_label
_atom_site_aniso_U_11
_atom_site_aniso_U_22
_atom_site_aniso_U_33
_atom_site_aniso_U_12
_atom_site_aniso_U_13
_atom_site_aniso_U_23
Ru(1) 0.0109(1) 0.0147(1) 0.0130(1) -0.00015(9) 0.00210(8) -0.00227(9)
Ru(2) 0.0112(1) 0.0154(1) 0.0127(1) 0.00034(9) 0.00153(8) -0.00203(9)
P 0.0200(4) 0.0199(4) 0.0214(4) -0.0036(3) 0.0050(3) -0.0034(3)
F(1) 0.042(1) 0.117(3) 0.031(1) 0.038(2) -0.002(1) -0.004(2)
F(2) 0.029(1) 0.039(1) 0.0187(10) -0.0028(10) 0.0001(8) -0.0015(9)
F(3) 0.034(1) 0.172(4) 0.063(2) 0.045(2) -0.012(1) -0.066(2)
F(4) 0.045(1) 0.042(1) 0.024(1) -0.013(1) 0.0130(9) -0.009(1)
F(5) 0.134(3) 0.033(2) 0.033(1) -0.044(2) -0.017(2) 0.008(1)
F(6) 0.145(3) 0.048(2) 0.047(2) -0.060(2) 0.040(2) -0.016(1)
O(1) 0.031(1) 0.035(2) 0.026(1) -0.003(1) -0.007(1) -0.012(1)
O(2) 0.0118(9) 0.019(1) 0.018(1) 0.0016(8) 0.0034(8) -0.0039(9)
O(3) 0.0122(9) 0.018(1) 0.017(1) 0.0024(8) 0.0037(8) -0.0002(9)
O(4) 0.015(1) 0.024(1) 0.024(1) 0.0051(9) 0.0058(9) -0.0009(10)
O(5) 0.018(1) 0.020(1) 0.022(1) 0.0016(9) 0.0062(9) -0.0049(10)
O(6) 0.024(1) 0.032(2) 0.037(1) 0.011(1) 0.003(1) -0.010(1)
O(7) 0.030(1) 0.027(1) 0.022(1) -0.007(1) -0.0046(10) -0.003(1)
O(8) 0.0119(9) 0.020(1) 0.017(1) -0.0003(9) 0.0035(8) -0.0020(9)
O(9) 0.018(1) 0.022(1) 0.017(1) -0.0004(9) 0.0054(8) -0.0021(9)
O(10) 0.025(1) 0.044(2) 0.026(1) -0.002(1) 0.0121(10) 0.004(1)
O(11) 0.0115(9) 0.016(1) 0.019(1) 0.0003(8) 0.0029(8) -0.0021(9)
O(12) 0.017(1) 0.023(1) 0.019(1) 0.0016(9) 0.0066(8) 0.0010(9)
O(13) 0.065(2) 0.062(2) 0.041(2) -0.034(2) 0.011(2) 0.002(2)
O(14) 0.094(3) 0.074(3) 0.100(4) 0.006(3) 0.038(3) -0.005(3)
N(1) 0.015(1) 0.017(1) 0.020(1) 0.001(1) 0.0030(10) -0.002(1)
N(2) 0.015(1) 0.020(1) 0.016(1) -0.001(1) 0.0044(10) -0.003(1)
N(3) 0.018(1) 0.014(1) 0.018(1) -0.002(1) 0.0008(10) -0.002(1)
N(4) 0.017(1) 0.016(1) 0.016(1) 0.000(1) 0.0022(10) -0.002(1)
N(5) 0.017(1) 0.020(1) 0.012(1) 0.000(1) -0.0015(9) -0.001(1)
N(6) 0.012(1) 0.017(1) 0.018(1) 0.0007(10) -0.0008(9) -0.004(1)
C(1) 0.011(1) 0.023(2) 0.018(1) 0.001(1) 0.001(1) -0.001(1)
C(2) 0.023(2) 0.020(2) 0.030(2) 0.004(1) 0.005(1) 0.003(1)
C(3) 0.030(2) 0.024(2) 0.037(2) 0.001(1) 0.009(2) 0.010(2)
C(4) 0.029(2) 0.031(2) 0.034(2) -0.001(2) 0.016(2) 0.009(2)
C(5) 0.023(2) 0.030(2) 0.022(2) 0.001(1) 0.011(1) 0.000(1)
C(6) 0.011(1) 0.019(2) 0.015(1) -0.001(1) 0.000(1) -0.003(1)
C(7) 0.020(2) 0.017(2) 0.026(2) 0.000(1) -0.003(1) -0.006(1)
C(8) 0.028(2) 0.016(2) 0.038(2) -0.001(1) -0.005(1) -0.003(2)
C(9) 0.043(2) 0.014(2) 0.034(2) -0.004(2) -0.011(2) 0.005(2)
C(10) 0.037(2) 0.022(2) 0.025(2) -0.011(2) 0.002(1) 0.004(1)
C(11) 0.024(2) 0.019(2) 0.022(2) -0.006(1) 0.004(1) 0.001(1)
C(12) 0.017(1) 0.025(2) 0.023(2) -0.001(1) -0.001(1) -0.008(1)
C(13) 0.021(1) 0.024(2) 0.015(1) -0.004(1) 0.000(1) 0.002(1)
C(14) 0.026(2) 0.031(2) 0.028(2) -0.004(2) 0.001(1) 0.010(2)
C(15) 0.038(2) 0.024(2) 0.033(2) -0.002(2) -0.005(2) 0.009(2)
C(16) 0.034(2) 0.022(2) 0.021(2) 0.008(1) -0.005(1) 0.001(1)
C(17) 0.024(2) 0.020(2) 0.016(1) 0.001(1) -0.001(1) 0.000(1)
C(18) 0.015(1) 0.029(2) 0.017(1) -0.002(1) 0.000(1) -0.001(1)
C(19) 0.013(1) 0.019(2) 0.019(1) 0.000(1) 0.003(1) -0.003(1)
C(20) 0.022(2) 0.027(2) 0.018(2) 0.004(1) 0.004(1) 0.001(1)
C(21) 0.025(2) 0.019(2) 0.025(2) 0.007(1) 0.001(1) 0.005(1)
C(22) 0.021(2) 0.021(2) 0.030(2) 0.007(1) 0.000(1) -0.001(1)
C(23) 0.017(1) 0.022(2) 0.025(2) 0.003(1) 0.006(1) -0.003(1)
C(24) 0.011(1) 0.016(2) 0.017(1) 0.000(1) -0.001(1) -0.004(1)

loop_
_geom_angle_atom_site_label_1
_geom_angle_atom_site_label_2
_geom_angle_atom_site_label_3
_geom_angle
_geom_angle_site_symmetry_1
_geom_angle_site_symmetry_2
_geom_angle_site_symmetry_3
_geom_angle_publ_flag
O(2) Ru(1) O(3) 84.52(8) . . . no
O(2) Ru(1) O(5) 88.38(9) . . . no
O(2) Ru(1) N(1) 177.6(1) . . . no
O(2) Ru(1) N(2) 84.06(10) . . . no
O(2) Ru(1) N(3) 86.21(10) . . . no
O(3) Ru(1) O(5) 172.78(9) . . . no
O(3) Ru(1) N(1) 94.5(1) . . . no
O(3) Ru(1) N(2) 80.42(9) . . . no
O(3) Ru(1) N(3) 98.00(10) . . . no
O(5) Ru(1) N(1) 92.7(1) . . . no
O(5) Ru(1) N(2) 100.14(10) . . . no
O(5) Ru(1) N(3) 80.2(1) . . . no
N(1) Ru(1) N(2) 93.6(1) . . . no
N(1) Ru(1) N(3) 96.1(1) . . . no
N(2) Ru(1) N(3) 170.2(1) . . . no
O(8) Ru(2) O(9) 89.12(9) . . . no
O(8) Ru(2) O(11) 85.18(8) . . . no
O(8) Ru(2) N(4) 177.0(1) . . . no
O(8) Ru(2) N(5) 85.85(9) . . . no
O(8) Ru(2) N(6) 83.20(9) . . . no
O(9) Ru(2) O(11) 174.21(8) . . . no
O(9) Ru(2) N(4) 92.7(1) . . . no
O(9) Ru(2) N(5) 80.15(10) . . . no
O(9) Ru(2) N(6) 99.95(10) . . . no
O(11) Ru(2) N(4) 93.1(1) . . . no
O(11) Ru(2) N(5) 98.42(10) . . . no
O(11) Ru(2) N(6) 80.37(10) . . . no
N(4) Ru(2) N(5) 96.8(1) . . . no
N(4) Ru(2) N(6) 94.1(1) . . . no
N(5) Ru(2) N(6) 169.05(9) . . . no
F(1) P F(2) 90.2(1) . . . no
F(1) P F(3) 179.7(2) . . . no
F(1) P F(4) 88.9(1) . . . no
F(1) P F(5) 88.5(2) . . . no
F(1) P F(6) 89.8(2) . . . no
F(2) P F(3) 89.8(1) . . . no
F(2) P F(4) 179.0(1) . . . no
F(2) P F(5) 90.4(1) . . . no
F(2) P F(6) 89.6(1) . . . no
F(3) P F(4) 91.1(2) . . . no
F(3) P F(5) 91.2(2) . . . no
F(3) P F(6) 90.5(2) . . . no
F(4) P F(5) 89.2(1) . . . no
F(4) P F(6) 90.8(1) . . . no
F(5) P F(6) 178.3(2) . . . no
Ru(1) O(2) O(8) 118.9(1) . . . no
Ru(1) O(3) C(6) 115.8(2) . . . no
Ru(1) O(5) C(12) 116.0(2) . . . no
Ru(2) O(8) O(2) 117.0(1) . . . no
Ru(2) O(9) C(18) 115.6(2) . . . no
Ru(2) O(11) C(24) 115.5(2) . . . no
Ru(1) N(1) O(1) 178.0(3) . . . yes
Ru(1) N(2) C(1) 112.8(2) . . . no
Ru(1) N(2) C(5) 126.2(2) . . . no
C(1) N(2) C(5) 120.7(3) . . . no
Ru(1) N(3) C(7) 113.4(2) . . . no
Ru(1) N(3) C(11) 125.2(2) . . . no
C(7) N(3) C(11) 120.8(3) . . . no
Ru(2) N(4) O(7) 177.1(3) . . . yes
Ru(2) N(5) C(13) 113.6(2) . . . no
Ru(2) N(5) C(17) 125.1(2) . . . no
C(13) N(5) C(17) 120.8(3) . . . no
Ru(2) N(6) C(19) 112.7(2) . . . no
Ru(2) N(6) C(23) 126.8(2) . . . no
C(19) N(6) C(23) 120.1(3) . . . no
N(2) C(1) C(2) 121.1(3) . . . no
N(2) C(1) C(6) 115.0(3) . . . no
C(2) C(1) C(6) 123.9(3) . . . no
C(1) C(2) C(3) 118.9(3) . . . no
C(2) C(3) C(4) 119.3(3) . . . no
C(3) C(4) C(5) 119.6(3) . . . no
N(2) C(5) C(4) 120.4(3) . . . no
O(3) C(6) O(4) 123.4(3) . . . no
O(3) C(6) C(1) 115.7(3) . . . no
O(4) C(6) C(1) 120.9(3) . . . no
N(3) C(7) C(8) 121.1(3) . . . no
N(3) C(7) C(12) 114.8(3) . . . no
C(8) C(7) C(12) 124.0(3) . . . no
C(7) C(8) C(9) 118.5(3) . . . no
C(8) C(9) C(10) 119.7(3) . . . no
C(9) C(10) C(11) 119.4(3) . . . no
N(3) C(11) C(10) 120.5(3) . . . no
O(5) C(12) O(6) 123.7(3) . . . no
O(5) C(12) C(7) 115.4(3) . . . no
O(6) C(12) C(7) 120.9(3) . . . no
N(5) C(13) C(14) 121.2(3) . . . no
N(5) C(13) C(18) 115.1(3) . . . no
C(14) C(13) C(18) 123.6(3) . . . no
C(13) C(14) C(15) 118.7(3) . . . no
C(14) C(15) C(16) 119.5(3) . . . no
C(15) C(16) C(17) 119.6(3) . . . no
N(5) C(17) C(16) 120.1(3) . . . no
O(9) C(18) O(10) 123.5(3) . . . no
O(9) C(18) C(13) 115.4(3) . . . no
O(10) C(18) C(13) 121.0(3) . . . no
N(6) C(19) C(20) 121.6(3) . . . no
N(6) C(19) C(24) 115.1(3) . . . no
C(20) C(19) C(24) 123.3(3) . . . no
C(19) C(20) C(21) 118.6(3) . . . no
C(20) C(21) C(22) 119.1(3) . . . no
C(21) C(22) C(23) 119.6(3) . . . no
N(6) C(23) C(22) 120.9(3) . . . no
O(11) C(24) O(12) 123.3(3) . . . no
O(11) C(24) C(19) 115.8(3) . . . no
O(12) C(24) C(19) 120.9(3) . . . no

loop_
_geom_bond_atom_site_label_1
_geom_bond_atom_site_label_2
_geom_bond_distance
_geom_bond_site_symmetry_1
_geom_bond_site_symmetry_2
_geom_bond_publ_flag
Ru(1) O(2) 1.995(2) . . yes
Ru(1) O(3) 2.026(2) . . yes
Ru(1) O(5) 2.038(2) . . yes
Ru(1) N(1) 1.739(3) . . yes
Ru(1) N(2) 2.064(3) . . yes
Ru(1) N(3) 2.058(3) . . yes
Ru(2) O(8) 1.992(2) . . yes
Ru(2) O(9) 2.042(2) . . yes
Ru(2) O(11) 2.032(2) . . yes
Ru(2) N(4) 1.744(3) . . yes
Ru(2) N(5) 2.056(3) . . yes
Ru(2) N(6) 2.060(3) . . yes
P F(1) 1.591(3) . . no
P F(2) 1.604(2) . . no
P F(3) 1.570(3) . . no
P F(4) 1.603(2) . . no
P F(5) 1.579(3) . . no
P F(6) 1.575(3) . . no
O(1) N(1) 1.150(3) . . yes
O(2) O(8) 2.427(3) . . yes
O(3) C(6) 1.297(4) . . no
O(4) C(6) 1.233(4) . . no
O(5) C(12) 1.299(4) . . no
O(6) C(12) 1.222(4) . . no
O(7) N(4) 1.153(3) . . yes
O(9) C(18) 1.298(4) . . no
O(10) C(18) 1.225(4) . . no
O(11) C(24) 1.293(4) . . no
O(12) C(24) 1.232(4) . . no
N(2) C(1) 1.349(4) . . no
N(2) C(5) 1.337(4) . . no
N(3) C(7) 1.354(4) . . no
N(3) C(11) 1.333(4) . . no
N(5) C(13) 1.343(4) . . no
N(5) C(17) 1.347(4) . . no
N(6) C(19) 1.348(4) . . no
N(6) C(23) 1.344(4) . . no
C(1) C(2) 1.378(5) . . no
C(1) C(6) 1.506(4) . . no
C(2) C(3) 1.388(5) . . no
C(3) C(4) 1.383(5) . . no
C(4) C(5) 1.385(5) . . no
C(7) C(8) 1.383(5) . . no
C(7) C(12) 1.512(5) . . no
C(8) C(9) 1.388(6) . . no
C(9) C(10) 1.381(6) . . no
C(10) C(11) 1.393(5) . . no
C(13) C(14) 1.385(5) . . no
C(13) C(18) 1.510(5) . . no
C(14) C(15) 1.380(6) . . no
C(15) C(16) 1.388(6) . . no
C(16) C(17) 1.383(5) . . no
C(19) C(20) 1.386(5) . . no
C(19) C(24) 1.500(4) . . no
C(20) C(21) 1.385(5) . . no
C(21) C(22) 1.394(5) . . no
C(22) C(23) 1.378(5) . . no
